data_2225756
loop_
_publ_author_name
'Prugove\<cki, Biserka'
'Marinkovi\'c, Marina'
'Vinkovi\'c, Mladen'
'Dumi\'c, Miljenko'

_publ_section_title
;
 4-Acetamido-<i>N</i>-(\l^5^-triphenylphosphoranylidene)benzenesulfonamide
;
_journal_coeditor_code BG2337
_journal_issue 5
_journal_name_full 'Acta Crystallographica Section E'
_journal_page_first o1098
_journal_page_last o1099
_journal_paper_doi 10.1107/S1600536810013620
_journal_volume 66
_journal_year 2010
_chemical_formula_iupac 'C26 H23 N2 O3 P S'
_chemical_formula_moiety 'C26 H23 N2 O3 P S'
_chemical_formula_sum 'C26 H23 N2 O3 P S'
_chemical_formula_weight 474.49
_chemical_name_common
;
1-Acetylaminobenzenesulfonylimino-triphenylphosphorane
;
_chemical_name_systematic
;
4-Acetamido-<i>N</i>-(\l^5^-triphenylphosphoranylidene)benzenesulfonamide
;
_space_group_IT_number 14
_symmetry_cell_setting monoclinic
_symmetry_space_group_name_Hall '-P 2yn'
_symmetry_space_group_name_H-M 'P 1 21/n 1'
_atom_sites_solution_hydrogens geom
_atom_sites_solution_primary direct
_atom_sites_solution_secondary difmap
_cell_angle_alpha 90.00
_cell_angle_beta 113.413(10)
_cell_angle_gamma 90.00
_cell_formula_units_Z 8
_cell_length_a 15.0419(10)
_cell_length_b 18.6355(10)
_cell_length_c 18.5917(18)
_cell_measurement_reflns_used 1548
_cell_measurement_temperature 295(2)
_cell_measurement_theta_max 25
_cell_measurement_theta_min 15
_cell_volume 4782.4(7)
_computing_cell_refinement 'CrysAlis RED (Oxford Diffraction, 2003)'
_computing_data_collection 'CrysAlis CCD (Oxford Diffraction, 2003)'
_computing_data_reduction 'CrysAlis RED (Oxford Diffraction, 2003)'
_computing_molecular_graphics 'PLATON (Spek, 2009)'
_computing_publication_material 'SHELXL97 (Sheldrick, 2008)'
_computing_structure_refinement 'SHELXL97 (Sheldrick, 2008)'
_computing_structure_solution 'SHELXS97 (Sheldrick, 2008)'
_diffrn_ambient_temperature 295(2)
_diffrn_measured_fraction_theta_full 0.995
_diffrn_measured_fraction_theta_max 0.995
_diffrn_measurement_device_type 'Oxford Diffraction Xcalibur CCD'
_diffrn_measurement_method CCD
_diffrn_radiation_monochromator graphite
_diffrn_radiation_source 'fine-focus sealed tube'
_diffrn_radiation_type MoK\a
_diffrn_radiation_wavelength 0.71073
_diffrn_reflns_av_R_equivalents 0.0293
_diffrn_reflns_av_sigmaI/netI 0.0365
_diffrn_reflns_limit_h_max 17
_diffrn_reflns_limit_h_min -17
_diffrn_reflns_limit_k_max 22
_diffrn_reflns_limit_k_min -22
_diffrn_reflns_limit_l_max 21
_diffrn_reflns_limit_l_min -22
_diffrn_reflns_number 32329
_diffrn_reflns_theta_full 25.07
_diffrn_reflns_theta_max 25.07
_diffrn_reflns_theta_min 3.24
_exptl_absorpt_coefficient_mu 0.233
_exptl_absorpt_correction_type none
_exptl_crystal_colour colourless
_exptl_crystal_density_diffrn 1.318
_exptl_crystal_density_method 'not measured'
_exptl_crystal_description plate
_exptl_crystal_F_000 1984
_exptl_crystal_size_max 0.56
_exptl_crystal_size_mid 0.30
_exptl_crystal_size_min 0.15
_refine_diff_density_max 0.249
_refine_diff_density_min -0.277
_refine_ls_extinction_method none
_refine_ls_goodness_of_fit_ref 1.036
_refine_ls_hydrogen_treatment constr
_refine_ls_matrix_type full
_refine_ls_number_parameters 595
_refine_ls_number_reflns 8441
_refine_ls_number_restraints 0
_refine_ls_restrained_S_all 1.036
_refine_ls_R_factor_all 0.0633
_refine_ls_R_factor_gt 0.0411
_refine_ls_shift/su_max 0.001
_refine_ls_shift/su_mean 0.000
_refine_ls_structure_factor_coef Fsqd
_refine_ls_weighting_details 'calc w=1/[\s^2^(Fo^2^)+(0.0611P)^2^+0.0767P] where P=(Fo^2^+2Fc^2^)/3'
_refine_ls_weighting_scheme calc
_refine_ls_wR_factor_gt 0.0987
_refine_ls_wR_factor_ref 0.1056
_reflns_number_gt 6309
_reflns_number_total 8441
_reflns_threshold_expression I>2\s(I)
_cod_data_source_file bg2337.cif
_cod_data_source_block I
_cod_original_cell_volume 4782.4(6)
_cod_original_sg_symbol_H-M 'P 21/n'
_cod_database_code 2225756
_cod_database_fobs_code 2225756

loop_
_symmetry_equiv_pos_as_xyz
'x, y, z'
'-x+1/2, y+1/2, -z+1/2'
'-x, -y, -z'
'x-1/2, -y-1/2, z-1/2'

loop_
_atom_site_type_symbol
_atom_site_label
_atom_site_fract_x
_atom_site_fract_y
_atom_site_fract_z
_atom_site_U_iso_or_equiv
_atom_site_adp_type
_atom_site_calc_flag
_atom_site_refinement_flags
_atom_site_occupancy
_atom_site_disorder_assembly
_atom_site_disorder_group
S S1 0.60435(4) 0.26549(3) 0.06832(3) 0.03823(15) Uani d . 1 . .
P P1 0.73384(4) 0.22036(3) 0.22228(3) 0.03282(14) Uani d . 1 . .
O O1 0.63908(11) 0.33781(8) 0.08560(10) 0.0540(4) Uani d . 1 . .
O O2 0.59940(12) 0.23771(9) -0.00544(8) 0.0545(4) Uani d . 1 . .
O O3 0.15446(12) 0.38553(10) 0.01877(11) 0.0640(5) Uani d . 1 . .
N N1 0.66148(12) 0.20983(9) 0.13335(10) 0.0381(4) Uani d . 1 . .
N N2 0.19539(13) 0.26777(10) 0.03546(10) 0.0439(5) Uani d . 1 . .
H H2 0.1725 0.2259 0.0379 0.053 Uiso d R 1 . .
C C5 0.13239(17) 0.32332(14) 0.02196(13) 0.0492(6) Uani d . 1 . .
C C6 0.0322(2) 0.30213(17) 0.0123(2) 0.0857(10) Uani d . 1 . .
H H6A 0.0295 0.2985 0.0629 0.128 Uiso d R 1 . .
H H6B 0.0159 0.2566 -0.0139 0.128 Uiso d R 1 . .
H H6C -0.0130 0.3378 -0.0183 0.128 Uiso d R 1 . .
C C11 0.74745(15) 0.13304(11) 0.26552(12) 0.0364(5) Uani d . 1 . .
C C12 0.72650(19) 0.07279(12) 0.21875(15) 0.0559(7) Uani d . 1 . .
H H12 0.7056 0.0773 0.1647 0.067 Uiso d R 1 . .
C C13 0.7369(2) 0.00600(13) 0.25234(19) 0.0715(8) Uani d . 1 . .
H H13 0.7216 -0.0346 0.2207 0.086 Uiso d R 1 . .
C C14 0.76928(19) -0.00145(13) 0.33235(17) 0.0595(7) Uani d . 1 . .
H H14 0.7773 -0.0469 0.3546 0.071 Uiso d R 1 . .
C C15 0.78979(19) 0.05756(13) 0.37871(15) 0.0576(7) Uani d . 1 . .
H H15 0.8114 0.0527 0.4328 0.069 Uiso d R 1 . .
C C16 0.77845(18) 0.12463(12) 0.34556(13) 0.0492(6) Uani d . 1 . .
H H16 0.7919 0.1650 0.3775 0.059 Uiso d R 1 . .
C C21 0.85231(15) 0.25325(11) 0.23595(12) 0.0372(5) Uani d . 1 . .
C C22 0.93602(18) 0.22040(15) 0.28608(15) 0.0589(7) Uani d . 1 . .
H H22 0.9322 0.1797 0.3136 0.071 Uiso d R 1 . .
C C23 1.02521(19) 0.24721(17) 0.29590(17) 0.0716(8) Uani d . 1 . .
H H23 1.0811 0.2241 0.3295 0.086 Uiso d R 1 . .
C C24 1.03252(19) 0.30698(16) 0.25716(17) 0.0641(7) Uani d . 1 . .
H H24 1.0930 0.3255 0.2647 0.077 Uiso d R 1 . .
C C25 0.9506(2) 0.33945(15) 0.20712(18) 0.0690(8) Uani d . 1 . .
H H25 0.9553 0.3802 0.1800 0.083 Uiso d R 1 . .
C C26 0.86062(18) 0.31328(13) 0.19594(16) 0.0562(7) Uani d . 1 . .
H H26 0.8052 0.3361 0.1611 0.067 Uiso d R 1 . .
C C31 0.68889(15) 0.27629(11) 0.27907(12) 0.0352(5) Uani d . 1 . .
C C32 0.59488(17) 0.26534(13) 0.27220(14) 0.0498(6) Uani d . 1 . .
H H32 0.5557 0.2321 0.2363 0.060 Uiso d R 1 . .
C C33 0.5591(2) 0.30353(15) 0.31856(16) 0.0621(7) Uani d . 1 . .
H H33 0.4961 0.2957 0.3142 0.074 Uiso d R 1 . .
C C34 0.6167(2) 0.35311(14) 0.37095(15) 0.0592(7) Uani d . 1 . .
H H34 0.5927 0.3789 0.4021 0.071 Uiso d R 1 . .
C C35 0.7090(2) 0.36480(13) 0.37737(14) 0.0578(7) Uani d . 1 . .
H H35 0.7473 0.3988 0.4127 0.069 Uiso d R 1 . .
C C36 0.74610(18) 0.32633(12) 0.33204(13) 0.0462(6) Uani d . 1 . .
H H36 0.8094 0.3342 0.3371 0.055 Uiso d R 1 . .
C C41 0.48472(15) 0.26548(11) 0.06320(11) 0.0345(5) Uani d . 1 . .
C C42 0.43550(17) 0.20264(11) 0.06204(13) 0.0442(6) Uani d . 1 . .
H H42 0.4667 0.1587 0.0668 0.053 Uiso d R 1 . .
C C43 0.34066(17) 0.20470(11) 0.05396(13) 0.0435(5) Uani d . 1 . .
H H43 0.3082 0.1622 0.0538 0.052 Uiso d R 1 . .
C C44 0.29302(15) 0.26972(11) 0.04594(11) 0.0368(5) Uani d . 1 . .
C C45 0.34292(16) 0.33258(12) 0.04923(13) 0.0438(5) Uani d . 1 . .
H H45 0.3123 0.3766 0.0457 0.053 Uiso d R 1 . .
C C46 0.43846(16) 0.32999(11) 0.05761(13) 0.0419(5) Uani d . 1 . .
H H46 0.4718 0.3725 0.0596 0.050 Uiso d R 1 . .
S S1' 0.39565(4) 0.60029(3) 0.37549(3) 0.03796(15) Uani d . 1 . .
P P1' 0.29976(4) 0.48985(3) 0.27043(3) 0.03572(15) Uani d . 1 . .
O O1' 0.36387(11) 0.64762(8) 0.30907(9) 0.0540(4) Uani d . 1 . .
O O2' 0.37677(11) 0.62497(8) 0.44208(9) 0.0499(4) Uani d . 1 . .
O O3' 0.86803(13) 0.47540(10) 0.53859(12) 0.0703(5) Uani d . 1 . .
N N1' 0.35642(13) 0.52178(9) 0.35569(10) 0.0399(4) Uani d . 1 . .
N N2' 0.82514(13) 0.59181(10) 0.50987(11) 0.0456(5) Uani d . 1 . .
H H2' 0.8495 0.6340 0.5122 0.055 Uiso d R 1 . .
C C03' 0.0174(2) 0.52015(17) 0.12570(19) 0.0807(10) Uani d . 1 . .
H H23' -0.0241 0.5092 0.0745 0.097 Uiso d R 1 . .
C C5' 0.89003(17) 0.53794(15) 0.54146(13) 0.0493(6) Uani d . 1 . .
C C6' 0.99288(18) 0.56331(16) 0.58155(16) 0.0698(8) Uani d . 1 . .
H H6'1 1.0212 0.5429 0.6332 0.105 Uiso d R 1 . .
H H6'2 0.9940 0.6147 0.5853 0.105 Uiso d R 1 . .
H H6'3 1.0292 0.5484 0.5518 0.105 Uiso d R 1 . .
C C11' 0.30394(14) 0.39466(11) 0.28443(12) 0.0348(5) Uani d . 1 . .
C C12' 0.28480(17) 0.34757(12) 0.22329(13) 0.0475(6) Uani d . 1 . .
H H12' 0.2732 0.3650 0.1735 0.057 Uiso d R 1 . .
C C13' 0.28260(19) 0.27466(13) 0.23523(14) 0.0560(7) Uani d . 1 . .
H H13' 0.2698 0.2431 0.1936 0.067 Uiso d R 1 . .
C C14' 0.29939(18) 0.24874(13) 0.30821(14) 0.0531(6) Uani d . 1 . .
H H14' 0.2978 0.1996 0.3161 0.064 Uiso d R 1 . .
C C15' 0.31851(19) 0.29467(13) 0.36925(14) 0.0554(7) Uani d . 1 . .
H H15' 0.3294 0.2767 0.4187 0.066 Uiso d R 1 . .
C C16' 0.32181(18) 0.36738(12) 0.35837(13) 0.0492(6) Uani d . 1 . .
H H16' 0.3360 0.3984 0.4006 0.059 Uiso d R 1 . .
C C21' 0.17467(16) 0.51602(12) 0.23034(13) 0.0429(5) Uani d . 1 . .
C C22' 0.11238(18) 0.49844(14) 0.15399(16) 0.0615(7) Uani d . 1 . .
H H22' 0.1352 0.4722 0.1223 0.074 Uiso d R 1 . .
C C24' -0.0166(2) 0.55839(19) 0.1731(2) 0.0878(10) Uani d . 1 . .
H H24' -0.0808 0.5734 0.1535 0.105 Uiso d R 1 . .
C C25' 0.0431(2) 0.57394(18) 0.2480(2) 0.0856(10) Uani d . 1 . .
H H25' 0.0192 0.5986 0.2800 0.103 Uiso d R 1 . .
C C26' 0.13908(18) 0.55348(14) 0.27692(16) 0.0609(7) Uani d . 1 . .
H H26' 0.1800 0.5651 0.3281 0.073 Uiso d R 1 . .
C C31' 0.35067(17) 0.51011(12) 0.19990(13) 0.0437(5) Uani d . 1 . .
C C32' 0.43991(19) 0.48131(15) 0.21220(17) 0.0645(7) Uani d . 1 . .
H H32' 0.4698 0.4499 0.2538 0.077 Uiso d R 1 . .
C C33' 0.4851(2) 0.4989(2) 0.1627(2) 0.0864(10) Uani d . 1 . .
H H33' 0.5454 0.4794 0.1714 0.104 Uiso d R 1 . .
C C34' 0.4426(3) 0.5441(2) 0.1020(2) 0.0937(12) Uani d . 1 . .
H H34' 0.4735 0.5553 0.0689 0.112 Uiso d R 1 . .
C C35' 0.3549(3) 0.57337(19) 0.08893(19) 0.0904(11) Uani d . 1 . .
H H35' 0.3259 0.6045 0.0470 0.108 Uiso d R 1 . .
C C36' 0.3084(2) 0.55685(15) 0.13822(16) 0.0690(8) Uani d . 1 . .
H H36' 0.2486 0.5773 0.1295 0.083 Uiso d R 1 . .
C C41' 0.52275(15) 0.59244(11) 0.40911(12) 0.0336(5) Uani d . 1 . .
C C42' 0.57060(15) 0.53071(11) 0.44354(12) 0.0355(5) Uani d . 1 . .
H H42' 0.5352 0.4904 0.4455 0.043 Uiso d R 1 . .
C C43' 0.67037(16) 0.52770(11) 0.47535(12) 0.0374(5) Uani d . 1 . .
H H43' 0.7019 0.4853 0.4977 0.045 Uiso d R 1 . .
C C44' 0.72346(15) 0.58761(11) 0.47384(12) 0.0361(5) Uani d . 1 . .
C C45' 0.67459(16) 0.64967(12) 0.43796(13) 0.0430(5) Uani d . 1 . .
H H45' 0.7098 0.6900 0.4358 0.052 Uiso d R 1 . .
C C46' 0.57519(16) 0.65226(12) 0.40549(12) 0.0408(5) Uani d . 1 . .
H H46' 0.5433 0.6940 0.3813 0.049 Uiso d R 1 . .

loop_
_atom_site_aniso_label
_atom_site_aniso_U_11
_atom_site_aniso_U_22
_atom_site_aniso_U_33
_atom_site_aniso_U_12
_atom_site_aniso_U_13
_atom_site_aniso_U_23
S1 0.0389(3) 0.0373(3) 0.0383(3) 0.0041(2) 0.0152(2) 0.0027(2)
P1 0.0348(3) 0.0288(3) 0.0341(3) 0.0015(2) 0.0129(2) -0.0013(2)
O1 0.0462(10) 0.0352(9) 0.0782(12) -0.0018(7) 0.0221(8) 0.0049(8)
O2 0.0603(11) 0.0717(11) 0.0345(8) 0.0177(9) 0.0221(8) 0.0050(8)
O3 0.0454(11) 0.0511(11) 0.0861(13) 0.0109(9) 0.0160(9) 0.0114(10)
N1 0.0396(11) 0.0365(10) 0.0349(10) 0.0054(8) 0.0113(8) -0.0015(8)
N2 0.0400(11) 0.0431(11) 0.0482(11) -0.0026(9) 0.0170(9) 0.0012(9)
C5 0.0395(14) 0.0572(16) 0.0450(14) 0.0049(13) 0.0104(11) 0.0061(12)
C6 0.0487(18) 0.086(2) 0.122(3) 0.0049(16) 0.0332(18) 0.009(2)
C11 0.0347(12) 0.0310(11) 0.0430(12) 0.0026(9) 0.0149(10) -0.0007(10)
C12 0.0745(19) 0.0366(13) 0.0501(15) 0.0027(13) 0.0178(13) -0.0059(11)
C13 0.090(2) 0.0291(14) 0.085(2) 0.0007(14) 0.0236(18) -0.0074(14)
C14 0.0590(17) 0.0377(14) 0.077(2) 0.0026(12) 0.0215(15) 0.0157(13)
C15 0.0685(18) 0.0488(16) 0.0534(15) 0.0060(13) 0.0220(13) 0.0142(13)
C16 0.0641(17) 0.0369(13) 0.0426(13) 0.0002(12) 0.0169(12) 0.0032(11)
C21 0.0369(13) 0.0368(12) 0.0389(12) 0.0020(10) 0.0162(10) -0.0053(10)
C22 0.0427(15) 0.0688(18) 0.0598(16) -0.0004(13) 0.0146(13) 0.0184(14)
C23 0.0377(16) 0.095(2) 0.0728(19) 0.0017(15) 0.0120(14) 0.0172(17)
C24 0.0409(16) 0.080(2) 0.0736(19) -0.0127(14) 0.0248(14) -0.0107(16)
C25 0.0576(19) 0.0526(16) 0.100(2) -0.0094(14) 0.0350(17) 0.0108(16)
C26 0.0421(15) 0.0423(14) 0.0804(18) 0.0015(11) 0.0203(13) 0.0119(13)
C31 0.0427(13) 0.0300(11) 0.0331(11) 0.0034(10) 0.0151(10) 0.0008(9)
C32 0.0465(15) 0.0543(15) 0.0506(14) -0.0021(12) 0.0214(12) -0.0123(12)
C33 0.0537(17) 0.0761(19) 0.0657(17) 0.0099(14) 0.0336(14) -0.0046(15)
C34 0.084(2) 0.0533(16) 0.0495(15) 0.0160(15) 0.0357(15) -0.0042(12)
C35 0.082(2) 0.0431(14) 0.0485(15) -0.0036(13) 0.0263(14) -0.0140(12)
C36 0.0547(15) 0.0374(13) 0.0479(14) -0.0033(11) 0.0218(12) -0.0064(11)
C41 0.0376(12) 0.0326(12) 0.0310(11) 0.0018(10) 0.0110(9) -0.0007(9)
C42 0.0477(15) 0.0297(12) 0.0518(14) 0.0052(10) 0.0162(11) -0.0008(10)
C43 0.0452(14) 0.0321(12) 0.0518(14) -0.0049(10) 0.0176(11) 0.0000(10)
C44 0.0356(12) 0.0425(13) 0.0293(11) 0.0003(10) 0.0097(9) 0.0001(10)
C45 0.0480(14) 0.0321(12) 0.0547(14) 0.0063(11) 0.0240(12) 0.0057(10)
C46 0.0449(14) 0.0313(12) 0.0513(14) -0.0017(10) 0.0210(11) 0.0020(10)
S1' 0.0363(3) 0.0317(3) 0.0452(3) 0.0027(2) 0.0155(2) -0.0002(2)
P1' 0.0336(3) 0.0361(3) 0.0358(3) 0.0005(2) 0.0120(2) 0.0008(2)
O1' 0.0474(10) 0.0444(10) 0.0613(11) 0.0077(8) 0.0123(8) 0.0164(8)
O2' 0.0499(10) 0.0455(9) 0.0630(10) -0.0013(8) 0.0318(8) -0.0155(8)
O3' 0.0495(11) 0.0474(11) 0.1054(16) 0.0086(9) 0.0216(10) 0.0047(10)
N1' 0.0435(11) 0.0343(10) 0.0388(10) -0.0022(8) 0.0131(8) -0.0006(8)
N2' 0.0366(11) 0.0444(11) 0.0549(12) -0.0016(9) 0.0174(9) 0.0056(9)
C03' 0.0468(18) 0.084(2) 0.080(2) 0.0057(16) -0.0078(16) 0.0192(18)
C5' 0.0418(15) 0.0585(17) 0.0466(14) 0.0058(13) 0.0166(11) -0.0009(12)
C6' 0.0415(16) 0.080(2) 0.078(2) 0.0046(15) 0.0131(14) -0.0015(16)
C11' 0.0310(11) 0.0374(12) 0.0349(11) -0.0026(9) 0.0119(9) -0.0030(9)
C12' 0.0583(16) 0.0457(14) 0.0362(12) -0.0105(12) 0.0164(11) -0.0010(10)
C13' 0.0768(19) 0.0414(14) 0.0445(14) -0.0163(13) 0.0185(13) -0.0119(11)
C14' 0.0650(17) 0.0378(13) 0.0519(15) -0.0100(12) 0.0183(13) -0.0007(12)
C15' 0.0785(19) 0.0460(15) 0.0393(13) -0.0033(13) 0.0210(13) 0.0074(11)
C16' 0.0684(17) 0.0405(13) 0.0370(13) -0.0005(12) 0.0192(12) -0.0059(10)
C21' 0.0363(13) 0.0423(13) 0.0479(14) 0.0040(10) 0.0145(11) 0.0066(11)
C22' 0.0469(16) 0.0644(18) 0.0604(17) 0.0041(13) 0.0078(13) -0.0002(13)
C24' 0.0404(17) 0.095(3) 0.120(3) 0.0178(17) 0.0229(19) 0.020(2)
C25' 0.058(2) 0.102(3) 0.105(3) 0.0288(19) 0.041(2) 0.011(2)
C26' 0.0495(16) 0.0701(18) 0.0644(17) 0.0122(14) 0.0240(13) 0.0032(14)
C31' 0.0496(14) 0.0414(13) 0.0436(13) -0.0076(11) 0.0224(11) -0.0033(10)
C32' 0.0516(17) 0.0740(19) 0.0761(19) -0.0051(14) 0.0341(15) -0.0010(15)
C33' 0.070(2) 0.107(3) 0.106(3) -0.021(2) 0.061(2) -0.021(2)
C34' 0.124(3) 0.101(3) 0.090(3) -0.052(3) 0.078(3) -0.025(2)
C35' 0.131(3) 0.089(2) 0.068(2) -0.014(2) 0.058(2) 0.0175(18)
C36' 0.087(2) 0.0662(18) 0.0634(18) 0.0045(16) 0.0396(16) 0.0163(15)
C41' 0.0374(12) 0.0333(11) 0.0335(11) 0.0008(9) 0.0178(9) -0.0021(9)
C42' 0.0404(13) 0.0269(11) 0.0416(12) -0.0018(9) 0.0190(10) -0.0027(9)
C43' 0.0420(13) 0.0318(12) 0.0410(12) 0.0058(10) 0.0193(10) 0.0011(9)
C44' 0.0359(12) 0.0413(13) 0.0348(11) 0.0009(10) 0.0178(10) 0.0019(9)
C45' 0.0401(13) 0.0415(13) 0.0527(14) -0.0026(11) 0.0239(11) 0.0093(11)
C46' 0.0451(14) 0.0353(12) 0.0450(13) 0.0052(10) 0.0210(11) 0.0106(10)

loop_
_atom_type_symbol
_atom_type_description
_atom_type_scat_dispersion_real
_atom_type_scat_dispersion_imag
_atom_type_scat_source
C C 0.0033 0.0016 'International Tables Vol C Tables 4.2.6.8 and 6.1.1.4'
H H 0.0000 0.0000 'International Tables Vol C Tables 4.2.6.8 and 6.1.1.4'
N N 0.0061 0.0033 'International Tables Vol C Tables 4.2.6.8 and 6.1.1.4'
O O 0.0106 0.0060 'International Tables Vol C Tables 4.2.6.8 and 6.1.1.4'
P P 0.1023 0.0942 'International Tables Vol C Tables 4.2.6.8 and 6.1.1.4'
S S 0.1246 0.1234 'International Tables Vol C Tables 4.2.6.8 and 6.1.1.4'

loop_
_geom_angle_atom_site_label_1
_geom_angle_atom_site_label_2
_geom_angle_atom_site_label_3
_geom_angle_site_symmetry_1
_geom_angle_site_symmetry_3
_geom_angle
_geom_angle_publ_flag
O1 S1 O2 . . 115.31(10) ?
O1 S1 N1 . . 114.21(10) ?
O2 S1 N1 . . 107.58(9) ?
O1 S1 C41 . . 106.56(10) ?
O2 S1 C41 . . 106.44(10) ?
N1 S1 C41 . . 106.06(10) ?
N1 P1 C11 . . 105.29(9) ?
N1 P1 C31 . . 114.90(9) ?
C11 P1 C31 . . 105.43(9) ?
N1 P1 C21 . . 114.72(9) ?
C11 P1 C21 . . 108.37(10) ?
C31 P1 C21 . . 107.54(10) ?
S1 N1 P1 . . 131.33(11) ?
C5 N2 C44 . . 128.4(2) ?
C5 N2 H2 . . 115.8 ?
C44 N2 H2 . . 115.8 ?
O3 C5 N2 . . 123.6(2) ?
O3 C5 C6 . . 121.8(2) ?
N2 C5 C6 . . 114.6(2) ?
C5 C6 H6A . . 109.5 ?
C5 C6 H6B . . 109.6 ?
H6A C6 H6B . . 109.5 ?
C5 C6 H6C . . 109.3 ?
H6A C6 H6C . . 109.5 ?
H6B C6 H6C . . 109.5 ?
C16 C11 C12 . . 118.8(2) ?
C16 C11 P1 . . 121.12(17) ?
C12 C11 P1 . . 120.04(17) ?
C13 C12 C11 . . 119.7(2) ?
C13 C12 H12 . . 120.1 ?
C11 C12 H12 . . 120.2 ?
C12 C13 C14 . . 120.7(3) ?
C12 C13 H13 . . 119.7 ?
C14 C13 H13 . . 119.6 ?
C15 C14 C13 . . 119.9(2) ?
C15 C14 H14 . . 120.0 ?
C13 C14 H14 . . 120.0 ?
C14 C15 C16 . . 119.8(2) ?
C14 C15 H15 . . 120.2 ?
C16 C15 H15 . . 120.0 ?
C15 C16 C11 . . 121.0(2) ?
C15 C16 H16 . . 119.5 ?
C11 C16 H16 . . 119.4 ?
C22 C21 C26 . . 118.2(2) ?
C22 C21 P1 . . 122.05(18) ?
C26 C21 P1 . . 119.78(17) ?
C23 C22 C21 . . 120.7(2) ?
C23 C22 H22 . . 119.6 ?
C21 C22 H22 . . 119.7 ?
C24 C23 C22 . . 120.6(3) ?
C24 C23 H23 . . 119.7 ?
C22 C23 H23 . . 119.7 ?
C23 C24 C25 . . 119.2(3) ?
C23 C24 H24 . . 120.4 ?
C25 C24 H24 . . 120.4 ?
C24 C25 C26 . . 121.2(3) ?
C24 C25 H25 . . 119.4 ?
C26 C25 H25 . . 119.4 ?
C25 C26 C21 . . 120.1(2) ?
C25 C26 H26 . . 119.9 ?
C21 C26 H26 . . 119.9 ?
C32 C31 C36 . . 119.3(2) ?
C32 C31 P1 . . 118.03(16) ?
C36 C31 P1 . . 122.53(17) ?
C33 C32 C31 . . 120.2(2) ?
C33 C32 H32 . . 119.9 ?
C31 C32 H32 . . 119.8 ?
C34 C33 C32 . . 119.8(2) ?
C34 C33 H33 . . 120.1 ?
C32 C33 H33 . . 120.1 ?
C35 C34 C33 . . 120.3(2) ?
C35 C34 H34 . . 119.9 ?
C33 C34 H34 . . 119.9 ?
C34 C35 C36 . . 120.5(2) ?
C34 C35 H35 . . 119.7 ?
C36 C35 H35 . . 119.8 ?
C31 C36 C35 . . 119.8(2) ?
C31 C36 H36 . . 120.1 ?
C35 C36 H36 . . 120.1 ?
C46 C41 C42 . . 119.3(2) ?
C46 C41 S1 . . 118.67(16) ?
C42 C41 S1 . . 122.01(16) ?
C43 C42 C41 . . 120.3(2) ?
C43 C42 H42 . . 119.8 ?
C41 C42 H42 . . 119.8 ?
C42 C43 C44 . . 120.4(2) ?
C42 C43 H43 . . 119.8 ?
C44 C43 H43 . . 119.8 ?
C45 C44 C43 . . 119.3(2) ?
C45 C44 N2 . . 123.3(2) ?
C43 C44 N2 . . 117.41(19) ?
C44 C45 C46 . . 119.9(2) ?
C44 C45 H45 . . 120.0 ?
C46 C45 H45 . . 120.1 ?
C41 C46 C45 . . 120.8(2) ?
C41 C46 H46 . . 119.6 ?
C45 C46 H46 . . 119.6 ?
O1' S1' O2' . . 115.34(10) ?
O1' S1' N1' . . 113.96(10) ?
O2' S1' N1' . . 108.28(9) ?
O1' S1' C41' . . 107.39(10) ?
O2' S1' C41' . . 106.02(9) ?
N1' S1' C41' . . 105.05(10) ?
N1' P1' C11' . . 104.62(9) ?
N1' P1' C21' . . 111.80(10) ?
C11' P1' C21' . . 107.47(10) ?
N1' P1' C31' . . 115.68(10) ?
C11' P1' C31' . . 108.23(10) ?
C21' P1' C31' . . 108.63(11) ?
S1' N1' P1' . . 126.00(11) ?
C5' N2' C44' . . 128.5(2) ?
C5' N2' H2' . . 115.7 ?
C44' N2' H2' . . 115.8 ?
C22' C03' C24' . . 120.1(3) ?
C22' C03' H23' . . 120.0 ?
C24' C03' H23' . . 119.9 ?
O3' C5' N2' . . 123.8(2) ?
O3' C5' C6' . . 122.4(2) ?
N2' C5' C6' . . 113.8(2) ?
C5' C6' H6'1 . . 109.4 ?
C5' C6' H6'2 . . 109.6 ?
H6'1 C6' H6'2 . . 109.5 ?
C5' C6' H6'3 . . 109.5 ?
H6'1 C6' H6'3 . . 109.5 ?
H6'2 C6' H6'3 . . 109.5 ?
C12' C11' C16' . . 118.7(2) ?
C12' C11' P1' . . 121.96(16) ?
C16' C11' P1' . . 119.25(16) ?
C11' C12' C13' . . 120.5(2) ?
C11' C12' H12' . . 119.7 ?
C13' C12' H12' . . 119.8 ?
C14' C13' C12' . . 120.1(2) ?
C14' C13' H13' . . 119.9 ?
C12' C13' H13' . . 120.0 ?
C15' C14' C13' . . 120.1(2) ?
C15' C14' H14' . . 120.0 ?
C13' C14' H14' . . 119.9 ?
C14' C15' C16' . . 120.4(2) ?
C14' C15' H15' . . 119.7 ?
C16' C15' H15' . . 119.9 ?
C15' C16' C11' . . 120.2(2) ?
C15' C16' H16' . . 119.9 ?
C11' C16' H16' . . 119.9 ?
C26' C21' C22' . . 119.2(2) ?
C26' C21' P1' . . 118.85(18) ?
C22' C21' P1' . . 121.92(19) ?
C03' C22' C21' . . 119.8(3) ?
C03' C22' H22' . . 120.1 ?
C21' C22' H22' . . 120.1 ?
C25' C24' C03' . . 120.3(3) ?
C25' C24' H24' . . 119.8 ?
C03' C24' H24' . . 119.9 ?
C24' C25' C26' . . 120.3(3) ?
C24' C25' H25' . . 119.8 ?
C26' C25' H25' . . 119.8 ?
C21' C26' C25' . . 120.2(3) ?
C21' C26' H26' . . 119.8 ?
C25' C26' H26' . . 119.9 ?
C32' C31' C36' . . 118.8(2) ?
C32' C31' P1' . . 117.74(19) ?
C36' C31' P1' . . 123.3(2) ?
C31' C32' C33' . . 120.1(3) ?
C31' C32' H32' . . 120.0 ?
C33' C32' H32' . . 119.9 ?
C34' C33' C32' . . 120.7(3) ?
C34' C33' H33' . . 119.6 ?
C32' C33' H33' . . 119.7 ?
C33' C34' C35' . . 120.3(3) ?
C33' C34' H34' . . 119.9 ?
C35' C34' H34' . . 119.8 ?
C34' C35' C36' . . 120.1(3) ?
C34' C35' H35' . . 119.9 ?
C36' C35' H35' . . 120.0 ?
C31' C36' C35' . . 120.1(3) ?
C31' C36' H36' . . 120.0 ?
C35' C36' H36' . . 119.9 ?
C42' C41' C46' . . 119.7(2) ?
C42' C41' S1' . . 121.85(16) ?
C46' C41' S1' . . 118.32(16) ?
C41' C42' C43' . . 120.91(19) ?
C41' C42' H42' . . 119.5 ?
C43' C42' H42' . . 119.5 ?
C44' C43' C42' . . 119.9(2) ?
C44' C43' H43' . . 120.0 ?
C42' C43' H43' . . 120.1 ?
C43' C44' C45' . . 118.9(2) ?
C43' C44' N2' . . 124.32(19) ?
C45' C44' N2' . . 116.72(19) ?
C46' C45' C44' . . 121.1(2) ?
C46' C45' H45' . . 119.5 ?
C44' C45' H45' . . 119.4 ?
C45' C46' C41' . . 119.5(2) ?
C45' C46' H46' . . 120.3 ?
C41' C46' H46' . . 120.2 ?

loop_
_geom_bond_atom_site_label_1
_geom_bond_atom_site_label_2
_geom_bond_site_symmetry_2
_geom_bond_distance
_geom_bond_publ_flag
S1 O1 . 1.4348(16) ?
S1 O2 . 1.4398(15) ?
S1 N1 . 1.5655(17) ?
S1 C41 . 1.764(2) ?
P1 N1 . 1.5896(18) ?
P1 C11 . 1.790(2) ?
P1 C31 . 1.796(2) ?
P1 C21 . 1.804(2) ?
O3 C5 . 1.214(3) ?
N2 C5 . 1.358(3) ?
N2 C44 . 1.403(3) ?
N2 H2 . 0.8605 ?
C5 C6 . 1.498(3) ?
C6 H6A . 0.9600 ?
C6 H6B . 0.9600 ?
C6 H6C . 0.9600 ?
C11 C16 . 1.380(3) ?
C11 C12 . 1.378(3) ?
C12 C13 . 1.373(3) ?
C12 H12 . 0.9300 ?
C13 C14 . 1.376(4) ?
C13 H13 . 0.9300 ?
C14 C15 . 1.355(3) ?
C14 H14 . 0.9300 ?
C15 C16 . 1.374(3) ?
C15 H15 . 0.9300 ?
C16 H16 . 0.9300 ?
C21 C22 . 1.377(3) ?
C21 C26 . 1.376(3) ?
C22 C23 . 1.374(3) ?
C22 H22 . 0.9300 ?
C23 C24 . 1.354(4) ?
C23 H23 . 0.9300 ?
C24 C25 . 1.357(4) ?
C24 H24 . 0.9300 ?
C25 C26 . 1.374(3) ?
C25 H25 . 0.9300 ?
C26 H26 . 0.9300 ?
C31 C32 . 1.384(3) ?
C31 C36 . 1.381(3) ?
C32 C33 . 1.381(3) ?
C32 H32 . 0.9300 ?
C33 C34 . 1.372(4) ?
C33 H33 . 0.9300 ?
C34 C35 . 1.362(4) ?
C34 H34 . 0.9300 ?
C35 C36 . 1.382(3) ?
C35 H35 . 0.9300 ?
C36 H36 . 0.9300 ?
C41 C46 . 1.372(3) ?
C41 C42 . 1.381(3) ?
C42 C43 . 1.374(3) ?
C42 H42 . 0.9300 ?
C43 C44 . 1.385(3) ?
C43 H43 . 0.9300 ?
C44 C45 . 1.379(3) ?
C45 C46 . 1.383(3) ?
C45 H45 . 0.9300 ?
C46 H46 . 0.9300 ?
S1' O1' . 1.4361(15) ?
S1' O2' . 1.4506(15) ?
S1' N1' . 1.5658(18) ?
S1' C41' . 1.766(2) ?
P1' N1' . 1.5872(18) ?
P1' C11' . 1.790(2) ?
P1' C21' . 1.794(2) ?
P1' C31' . 1.802(2) ?
O3' C5' . 1.207(3) ?
N2' C5' . 1.360(3) ?
N2' C44' . 1.407(3) ?
N2' H2' . 0.8606 ?
C03' C22' . 1.373(4) ?
C03' C24' . 1.379(5) ?
C03' H23' . 0.9300 ?
C5' C6' . 1.502(3) ?
C6' H6'1 . 0.9600 ?
C6' H6'2 . 0.9600 ?
C6' H6'3 . 0.9600 ?
C11' C12' . 1.373(3) ?
C11' C16' . 1.388(3) ?
C12' C13' . 1.379(3) ?
C12' H12' . 0.9300 ?
C13' C14' . 1.366(3) ?
C13' H13' . 0.9300 ?
C14' C15' . 1.358(3) ?
C14' H14' . 0.9300 ?
C15' C16' . 1.374(3) ?
C15' H15' . 0.9300 ?
C16' H16' . 0.9300 ?
C21' C26' . 1.376(3) ?
C21' C22' . 1.394(3) ?
C22' H22' . 0.9300 ?
C24' C25' . 1.355(5) ?
C24' H24' . 0.9300 ?
C25' C26' . 1.379(4) ?
C25' H25' . 0.9300 ?
C26' H26' . 0.9300 ?
C31' C32' . 1.378(3) ?
C31' C36' . 1.378(3) ?
C32' C33' . 1.383(4) ?
C32' H32' . 0.9300 ?
C33' C34' . 1.349(5) ?
C33' H33' . 0.9300 ?
C34' C35' . 1.357(5) ?
C34' H34' . 0.9300 ?
C35' C36' . 1.390(4) ?
C35' H35' . 0.9300 ?
C36' H36' . 0.9300 ?
C41' C42' . 1.373(3) ?
C41' C46' . 1.383(3) ?
C42' C43' . 1.378(3) ?
C42' H42' . 0.9300 ?
C43' C44' . 1.379(3) ?
C43' H43' . 0.9300 ?
C44' C45' . 1.390(3) ?
C45' C46' . 1.373(3) ?
C45' H45' . 0.9300 ?
C46' H46' . 0.9300 ?

loop_
_geom_hbond_atom_site_label_D
_geom_hbond_atom_site_label_H
_geom_hbond_atom_site_label_A
_geom_hbond_site_symmetry_A
_geom_hbond_distance_DH
_geom_hbond_distance_HA
_geom_hbond_distance_DA
_geom_hbond_angle_DHA
N2 H2 O2' 2_545 0.8600 2.1100 2.966(2) 173.00
N2' H2' O2 2_655 0.8600 2.1100 2.961(2) 174.00
